data_4309382
loop_
_publ_author_name
'Andrea Armstrong'
'Tristram Chivers'
'Heikki M. Tuononen'
'Masood Parvez'

_publ_contact_author_address
; Department of Chemistry
  University of Calgary
  Calgary Alberta T2N 1N4
  Canada
;
_publ_contact_author_email chivers@ucalgary.ca
_publ_contact_author_fax '001 403 289 9488'
_publ_contact_author_name 'Dr Tristram Chivers'
_publ_contact_author_phone '001 403 220 5741'
_publ_section_title
;
Synthesis and Structures of Aluminum and Magnesium Complexes of
Tetraimidophosphates and Trisamidothiophosphates: EPR and DFT
Investigations of the Persistent Neutral Radicals
{Me2Al[(\m-NR)(\m-NtBu)P(\m-NtBu)2]Li(THF)2}. (R = SiMe3,tBu)
;
_journal_name_full 'Inorganic Chemistry'
_journal_page_first 5778
_journal_page_last 5788
_journal_paper_doi 10.1021/ic050689e
_journal_volume 44
_journal_year 2005
_chemical_formula_sum 'C40 H100 Mg3 N9 O4 P3 S3'
_chemical_formula_weight 1033.31
_chemical_name_systematic
; 
 ? 
;
_space_group_IT_number 2
_symmetry_cell_setting triclinic
_symmetry_space_group_name_Hall '-P 1'
_symmetry_space_group_name_H-M 'P -1'
_atom_sites_solution_hydrogens geom
_atom_sites_solution_primary direct
_atom_sites_solution_secondary difmap
_audit_creation_method 'manual editing of SHELXL template'
_cell_angle_alpha 96.188(14)
_cell_angle_beta 102.701(16)
_cell_angle_gamma 117.474(14)
_cell_formula_units_Z 2
_cell_length_a 14.993(4)
_cell_length_b 15.285(4)
_cell_length_c 15.535(4)
_cell_measurement_reflns_used 24468
_cell_measurement_temperature 173(2)
_cell_measurement_theta_max 27.5
_cell_measurement_theta_min 2.8
_cell_volume 2989.9(15)
_computing_cell_refinement 'HKL Scalepack (Otwinowski & Minor 1997)'
_computing_data_collection 'Collect (Nonius BV, 1997-2000)'
_computing_data_reduction ' HKL Denzo and Scalepack (Otwinowski & Minor 1997)'
_computing_molecular_graphics 'Diamond 2.1 (Brandenburg, 2000)'
_computing_publication_material 'Diamond 2.1 (Brandenburg, 2000)'
_computing_structure_refinement 'SHELXL-97 (Sheldrick, 1997)'
_computing_structure_solution 'SHELXL-97 (Sheldrick, 1997)'
_diffrn_ambient_temperature 173(2)
_diffrn_measured_fraction_theta_full 0.981
_diffrn_measured_fraction_theta_max 0.981
_diffrn_measurement_device_type 'KappaCCD (Nonius, FR540C)'
_diffrn_measurement_method 'CCD rotation images, thick slices'
_diffrn_radiation_monochromator graphite
_diffrn_radiation_source 'fine-focus sealed tube'
_diffrn_radiation_type MoK\a
_diffrn_radiation_wavelength 0.71073
_diffrn_reflns_av_R_equivalents 0.0336
_diffrn_reflns_av_sigmaI/netI 0.0509
_diffrn_reflns_limit_h_max 18
_diffrn_reflns_limit_h_min -19
_diffrn_reflns_limit_k_max 19
_diffrn_reflns_limit_k_min -19
_diffrn_reflns_limit_l_max 20
_diffrn_reflns_limit_l_min -20
_diffrn_reflns_number 24468
_diffrn_reflns_theta_full 27.51
_diffrn_reflns_theta_max 27.51
_diffrn_reflns_theta_min 2.75
_diffrn_standards_decay_% 'no decay'
_exptl_absorpt_coefficient_mu 0.278
_exptl_absorpt_correction_T_max 0.9466
_exptl_absorpt_correction_T_min 0.9364
_exptl_absorpt_correction_type multi-scan
_exptl_crystal_colour colorless
_exptl_crystal_density_diffrn 1.148
_exptl_crystal_density_method 'not measured'
_exptl_crystal_description block
_exptl_crystal_F_000 1128
_exptl_crystal_size_max 0.24
_exptl_crystal_size_mid 0.24
_exptl_crystal_size_min 0.20
_refine_diff_density_max 0.661
_refine_diff_density_min -0.727
_refine_diff_density_rms 0.060
_refine_ls_extinction_method none
_refine_ls_goodness_of_fit_ref 0.964
_refine_ls_hydrogen_treatment mixed
_refine_ls_matrix_type full
_refine_ls_number_parameters 565
_refine_ls_number_reflns 13502
_refine_ls_number_restraints 0
_refine_ls_restrained_S_all 0.964
_refine_ls_R_factor_all 0.0648
_refine_ls_R_factor_gt 0.0419
_refine_ls_shift/su_max 0.001
_refine_ls_shift/su_mean 0.000
_refine_ls_structure_factor_coef Fsqd
_refine_ls_weighting_details 'calc w=1/[\s^2^(Fo^2^)+(0.0500P)^2^+2.3000P] where P=(Fo^2^+2Fc^2^)/3'
_refine_ls_weighting_scheme calc
_refine_ls_wR_factor_gt 0.0960
_refine_ls_wR_factor_ref 0.1097
_reflns_number_gt 10269
_reflns_number_total 13502
_reflns_threshold_expression >2sigma(I)
_cod_data_source_file ic050689esi20050503_114345_3.cif
_cod_data_source_block Compound18
_cod_depositor_comments
;
The following automatic conversions were performed:
'_symmetry_cell_setting' value 'Triclinic' changed to 'triclinic'
according to '/home/saulius/struct/CIF-dictionaries/cif_core.dic'
dictionary named 'cif_core.dic' version 2.4.1 from 2010-06-29.

Automatic conversion script
Id: cif_fix_enum 1527 2010-12-29 10:47:43Z saulius 
;
_cod_original_cell_volume 2989.9(14)
_cod_database_code 4309382

loop_
_symmetry_equiv_pos_as_xyz
'x, y, z'
'-x, -y, -z'

loop_
_atom_site_label
_atom_site_type_symbol
_atom_site_fract_x
_atom_site_fract_y
_atom_site_fract_z
_atom_site_U_iso_or_equiv
_atom_site_adp_type
_atom_site_occupancy
_atom_site_symmetry_multiplicity
_atom_site_calc_flag
_atom_site_refinement_flags
_atom_site_disorder_assembly
_atom_site_disorder_group
S1 S 0.21912(4) 0.66045(4) -0.16346(3) 0.02016(11) Uani 1 1 d . A .
S2 S 0.35609(4) 0.68462(4) 0.14815(4) 0.02685(12) Uani 1 1 d . A .
S3 S 0.13190(4) 0.41410(4) 0.25014(3) 0.02106(11) Uani 1 1 d . A .
P1 P 0.31072(4) 0.59663(4) -0.14441(3) 0.01653(11) Uani 1 1 d . A .
P2 P 0.35355(4) 0.73829(4) 0.27109(3) 0.02007(11) Uani 1 1 d . . .
P3 P 0.03249(4) 0.26248(4) 0.21337(3) 0.01716(11) Uani 1 1 d . A .
Mg1 Mg 0.14157(5) 0.53250(5) -0.06393(4) 0.01660(14) Uani 1 1 d . . .
Mg2 Mg 0.15487(5) 0.60903(5) 0.12938(4) 0.01682(14) Uani 1 1 d . . .
Mg3 Mg 0.00625(5) 0.38201(5) 0.08871(4) 0.01650(14) Uani 1 1 d . . .
O1 O 0.12588(10) 0.47354(10) 0.04619(9) 0.0170(3) Uani 1 1 d . A .
H1O1 H 0.1867 0.4625 0.0691 0.020 Uiso 1 1 calc R . .
O2 O 0.12378(10) 0.64501(10) 0.01033(9) 0.0174(3) Uani 1 1 d . . .
H1O2 H 0.1835 0.7133 0.0136 0.021 Uiso 1 1 calc R . .
O3 O -0.00797(10) 0.48196(10) -0.13735(9) 0.0169(3) Uani 1 1 d . . .
H1O3 H -0.0119 0.4755 -0.2030 0.020 Uiso 1 1 calc R . .
N1 N 0.24924(12) 0.50174(12) -0.10333(11) 0.0169(3) Uani 1 1 d . A .
C1 C 0.28163(15) 0.42559(15) -0.08209(13) 0.0189(4) Uani 1 1 d . . .
C2 C 0.35514(16) 0.46045(16) 0.01581(14) 0.0234(4) Uani 1 1 d . A .
H2A H 0.4225 0.5205 0.0212 0.035 Uiso 1 1 calc R . .
H2B H 0.3676 0.4056 0.0309 0.035 Uiso 1 1 calc R . .
H2C H 0.3222 0.4775 0.0578 0.035 Uiso 1 1 calc R . .
C3 C 0.33767(18) 0.40315(17) -0.14578(15) 0.0263(5) Uani 1 1 d . A .
H3A H 0.2927 0.3816 -0.2090 0.039 Uiso 1 1 calc R . .
H3B H 0.3513 0.3489 -0.1309 0.039 Uiso 1 1 calc R . .
H3C H 0.4047 0.4646 -0.1382 0.039 Uiso 1 1 calc R . .
C4 C 0.18016(17) 0.32628(15) -0.09275(15) 0.0249(4) Uani 1 1 d . A .
H4A H 0.1439 0.3378 -0.0512 0.037 Uiso 1 1 calc R . .
H4B H 0.1979 0.2742 -0.0783 0.037 Uiso 1 1 calc R . .
H4C H 0.1338 0.3033 -0.1555 0.037 Uiso 1 1 calc R . .
N2 N 0.34003(14) 0.57485(13) -0.23808(11) 0.0219(4) Uani 1 1 d . . .
H1N2 H 0.4061 0.5903 -0.2293 0.026 Uiso 1 1 calc R A .
C5 C 0.27325(19) 0.53355(18) -0.33451(14) 0.0295(5) Uani 1 1 d . A .
C6 C 0.15872(19) 0.4574(2) -0.34325(16) 0.0377(6) Uani 1 1 d . . .
H6A H 0.1564 0.4022 -0.3154 0.057 Uiso 1 1 calc R A .
H6B H 0.1173 0.4296 -0.4077 0.057 Uiso 1 1 calc R . .
H6C H 0.1291 0.4919 -0.3122 0.057 Uiso 1 1 calc R . .
C7 C 0.3191(2) 0.4795(2) -0.38311(17) 0.0422(6) Uani 1 1 d . . .
H7A H 0.3936 0.5272 -0.3749 0.063 Uiso 1 1 calc R A .
H7B H 0.2799 0.4548 -0.4481 0.063 Uiso 1 1 calc R . .
H7C H 0.3133 0.4219 -0.3574 0.063 Uiso 1 1 calc R . .
C8 C 0.2790(2) 0.6210(2) -0.37731(17) 0.0424(6) Uani 1 1 d . . .
H8A H 0.2565 0.6601 -0.3425 0.064 Uiso 1 1 calc R A .
H8B H 0.2324 0.5934 -0.4402 0.064 Uiso 1 1 calc R . .
H8C H 0.3517 0.6654 -0.3766 0.064 Uiso 1 1 calc R . .
N3 N 0.43170(13) 0.67153(12) -0.07092(11) 0.0188(3) Uani 1 1 d . . .
H1N3 H 0.4516 0.6427 -0.0306 0.023 Uiso 1 1 calc R A .
C9 C 0.51150(16) 0.77950(15) -0.06259(15) 0.0231(4) Uani 1 1 d . A .
C10 C 0.53650(19) 0.79314(18) -0.15159(17) 0.0326(5) Uani 1 1 d . . .
H10A H 0.5548 0.7425 -0.1723 0.049 Uiso 1 1 calc R A .
H10B H 0.5962 0.8615 -0.1422 0.049 Uiso 1 1 calc R . .
H10C H 0.4746 0.7842 -0.1976 0.049 Uiso 1 1 calc R . .
C11 C 0.60995(17) 0.80113(17) 0.01170(18) 0.0334(5) Uani 1 1 d . . .
H11A H 0.5919 0.7874 0.0676 0.050 Uiso 1 1 calc R A .
H11B H 0.6644 0.8725 0.0234 0.050 Uiso 1 1 calc R . .
H11C H 0.6366 0.7573 -0.0082 0.050 Uiso 1 1 calc R . .
C12 C 0.47425(18) 0.85284(16) -0.03349(17) 0.0292(5) Uani 1 1 d . . .
H12A H 0.4150 0.8434 -0.0831 0.044 Uiso 1 1 calc R A .
H12B H 0.5325 0.9230 -0.0192 0.044 Uiso 1 1 calc R . .
H12C H 0.4515 0.8390 0.0204 0.044 Uiso 1 1 calc R . .
N4 N 0.23314(13) 0.71107(12) 0.25528(11) 0.0187(3) Uani 1 1 d . A .
C13 C 0.18962(17) 0.73904(16) 0.32456(14) 0.0239(4) Uani 1 1 d . . .
C14 C 0.14855(19) 0.65519(18) 0.37551(15) 0.0312(5) Uani 1 1 d . A .
H14A H 0.0995 0.5898 0.3315 0.047 Uiso 1 1 calc R . .
H14B H 0.1118 0.6705 0.4145 0.047 Uiso 1 1 calc R . .
H14C H 0.2081 0.6517 0.4130 0.047 Uiso 1 1 calc R . .
C15 C 0.09835(18) 0.75126(17) 0.27292(16) 0.0292(5) Uani 1 1 d . A .
H15A H 0.1253 0.8072 0.2430 0.044 Uiso 1 1 calc R . .
H15B H 0.0650 0.7662 0.3156 0.044 Uiso 1 1 calc R . .
H15C H 0.0462 0.6882 0.2270 0.044 Uiso 1 1 calc R . .
C16 C 0.26949(19) 0.84013(19) 0.39507(16) 0.0369(6) Uani 1 1 d . A .
H16A H 0.3272 0.8336 0.4318 0.055 Uiso 1 1 calc R . .
H16B H 0.2341 0.8568 0.4347 0.055 Uiso 1 1 calc R . .
H16C H 0.2980 0.8943 0.3636 0.055 Uiso 1 1 calc R . .
N5 N 0.44870(14) 0.85825(13) 0.31383(12) 0.0248(4) Uani 1 1 d . A .
H1N5 H 0.4821 0.8730 0.3721 0.030 Uiso 1 1 calc R . .
C17 C 0.48698(18) 0.94476(16) 0.27053(16) 0.0301(5) Uani 1 1 d . . .
C18 C 0.3966(2) 0.93766(19) 0.19612(19) 0.0405(6) Uani 1 1 d . A .
H18A H 0.3646 0.8744 0.1493 0.061 Uiso 1 1 calc R . .
H18B H 0.4240 0.9957 0.1687 0.061 Uiso 1 1 calc R . .
H18C H 0.3432 0.9383 0.2226 0.061 Uiso 1 1 calc R . .
C19 C 0.5345(2) 1.04134(19) 0.3455(2) 0.0476(7) Uani 1 1 d . A .
H19A H 0.4790 1.0415 0.3689 0.071 Uiso 1 1 calc R . .
H19B H 0.5655 1.1010 0.3206 0.071 Uiso 1 1 calc R . .
H19C H 0.5893 1.0434 0.3949 0.071 Uiso 1 1 calc R . .
C20 C 0.5731(2) 0.94740(19) 0.23140(18) 0.0391(6) Uani 1 1 d . A .
H20A H 0.6323 0.9559 0.2805 0.059 Uiso 1 1 calc R . .
H20B H 0.5979 1.0044 0.2024 0.059 Uiso 1 1 calc R . .
H20C H 0.5444 0.8836 0.1862 0.059 Uiso 1 1 calc R . .
N6 N 0.38522(15) 0.68651(16) 0.35294(14) 0.0361(5) Uani 1 1 d . A 1
H1N6 H 0.3300 0.6411 0.3655 0.043 Uiso 0.50 1 calc PR A 1
C21 C 0.4862(4) 0.7005(4) 0.4091(3) 0.0322(8) Uani 0.50 1 d P A 1
C22 C 0.5420(4) 0.7868(4) 0.4959(4) 0.0400(8) Uani 0.50 1 d P A 1
H22A H 0.5604 0.8518 0.4795 0.060 Uiso 0.50 1 calc PR A 1
H22B H 0.6064 0.7887 0.5302 0.060 Uiso 0.50 1 calc PR A 1
H22C H 0.4947 0.7749 0.5334 0.060 Uiso 0.50 1 calc PR A 1
C23 C 0.5683(2) 0.7306(3) 0.3590(3) 0.0634(9) Uani 1 1 d . A 1
H23A H 0.5418 0.6778 0.3033 0.095 Uiso 0.50 1 calc PR A 1
H23B H 0.6337 0.7382 0.3982 0.095 Uiso 0.50 1 calc PR A 1
H23C H 0.5825 0.7952 0.3433 0.095 Uiso 0.50 1 calc PR A 1
C24 C 0.4643(3) 0.6079(3) 0.4430(2) 0.0617(9) Uani 1 1 d . A 1
H24A H 0.4161 0.5976 0.4794 0.093 Uiso 0.50 1 calc PR A 1
H24B H 0.5305 0.6159 0.4806 0.093 Uiso 0.50 1 calc PR A 1
H24C H 0.4316 0.5490 0.3913 0.093 Uiso 0.50 1 calc PR A 1
N6' N 0.38522(15) 0.68651(16) 0.35294(14) 0.0361(5) Uani 0.00 1 d P A 2
H2N6 H 0.3527 0.6781 0.3947 0.043 Uiso 0.50 1 calc PR A 2
C21' C 0.4716(4) 0.6509(4) 0.3605(3) 0.0322(8) Uani 0.50 1 d P A 2
C22' C 0.4463(4) 0.5643(4) 0.2852(4) 0.0400(8) Uani 0.50 1 d P A 2
H22D H 0.4498 0.5872 0.2289 0.060 Uiso 0.50 1 calc PR A 2
H22E H 0.3751 0.5079 0.2761 0.060 Uiso 0.50 1 calc PR A 2
H22F H 0.4976 0.5414 0.3016 0.060 Uiso 0.50 1 calc PR A 2
C23' C 0.5683(2) 0.7306(3) 0.3590(3) 0.0634(9) Uani 0.00 1 d P A 2
H23D H 0.5914 0.7904 0.4071 0.095 Uiso 0.50 1 calc PR A 2
H23E H 0.5594 0.7475 0.2998 0.095 Uiso 0.50 1 calc PR A 2
H23F H 0.6215 0.7094 0.3691 0.095 Uiso 0.50 1 calc PR A 2
C24' C 0.4643(3) 0.6079(3) 0.4430(2) 0.0617(9) Uani 0.00 1 d P A 2
H24D H 0.5272 0.6025 0.4670 0.093 Uiso 0.50 1 calc PR A 2
H24E H 0.4012 0.5404 0.4261 0.093 Uiso 0.50 1 calc PR A 2
H24F H 0.4596 0.6528 0.4896 0.093 Uiso 0.50 1 calc PR A 2
N7 N -0.02629(13) 0.23956(12) 0.10707(11) 0.0180(3) Uani 1 1 d . A .
C25 C -0.10355(16) 0.13760(15) 0.04359(13) 0.0209(4) Uani 1 1 d . . .
C26 C -0.09525(19) 0.14793(16) -0.05191(14) 0.0272(5) Uani 1 1 d . A .
H26A H -0.1090 0.2020 -0.0672 0.041 Uiso 1 1 calc R . .
H26B H -0.1473 0.0836 -0.0963 0.041 Uiso 1 1 calc R . .
H26C H -0.0242 0.1648 -0.0532 0.041 Uiso 1 1 calc R . .
C27 C -0.21652(17) 0.10583(16) 0.04458(15) 0.0263(5) Uani 1 1 d . A .
H27A H -0.2249 0.0886 0.1023 0.039 Uiso 1 1 calc R . .
H27B H -0.2669 0.0465 -0.0058 0.039 Uiso 1 1 calc R . .
H27C H -0.2299 0.1621 0.0378 0.039 Uiso 1 1 calc R . .
C28 C -0.08140(19) 0.05238(16) 0.06419(15) 0.0291(5) Uani 1 1 d . A .
H28A H -0.0097 0.0709 0.0634 0.044 Uiso 1 1 calc R . .
H28B H -0.1324 -0.0108 0.0180 0.044 Uiso 1 1 calc R . .
H28C H -0.0878 0.0426 0.1243 0.044 Uiso 1 1 calc R . .
N8 N -0.05856(13) 0.22054(12) 0.26772(11) 0.0198(3) Uani 1 1 d . . .
H1N8 H -0.1228 0.1749 0.2332 0.024 Uiso 1 1 calc R A .
C29 C -0.04658(17) 0.24945(16) 0.36673(13) 0.0226(4) Uani 1 1 d . A .
C30 C -0.1525(2) 0.17519(19) 0.37727(17) 0.0416(6) Uani 1 1 d . . .
H30A H -0.2089 0.1808 0.3371 0.062 Uiso 1 1 calc R A .
H30B H -0.1512 0.1913 0.4405 0.062 Uiso 1 1 calc R . .
H30C H -0.1654 0.1057 0.3610 0.062 Uiso 1 1 calc R . .
C31 C 0.0412(2) 0.23852(19) 0.42544(15) 0.0333(5) Uani 1 1 d . . .
H31A H 0.0274 0.1690 0.4068 0.050 Uiso 1 1 calc R A .
H31B H 0.0441 0.2530 0.4893 0.050 Uiso 1 1 calc R . .
H31C H 0.1088 0.2865 0.4181 0.050 Uiso 1 1 calc R . .
C32 C -0.02613(19) 0.35805(17) 0.39413(15) 0.0274(5) Uani 1 1 d . . .
H32A H 0.0455 0.4066 0.3949 0.041 Uiso 1 1 calc R A .
H32B H -0.0334 0.3701 0.4548 0.041 Uiso 1 1 calc R . .
H32C H -0.0774 0.3669 0.3502 0.041 Uiso 1 1 calc R . .
N9 N 0.09523(14) 0.20057(13) 0.24358(12) 0.0224(4) Uani 1 1 d . . .
H1N9 H 0.0619 0.1494 0.2670 0.027 Uiso 1 1 calc R A .
C33 C 0.19895(18) 0.21772(18) 0.23735(16) 0.0291(5) Uani 1 1 d . A .
C34 C 0.1936(2) 0.1145(2) 0.22904(19) 0.0400(6) Uani 1 1 d . . .
H34A H 0.1814 0.0899 0.2834 0.060 Uiso 1 1 calc R A .
H34B H 0.2603 0.1218 0.2233 0.060 Uiso 1 1 calc R . .
H34C H 0.1355 0.0657 0.1751 0.060 Uiso 1 1 calc R . .
C35 C 0.28663(19) 0.2926(2) 0.32314(19) 0.0413(6) Uani 1 1 d . . .
H35A H 0.2880 0.3577 0.3298 0.062 Uiso 1 1 calc R A .
H35B H 0.3547 0.3028 0.3185 0.062 Uiso 1 1 calc R . .
H35C H 0.2735 0.2655 0.3762 0.062 Uiso 1 1 calc R . .
C36 C 0.2198(2) 0.2567(2) 0.15273(18) 0.0387(6) Uani 1 1 d . . .
H36A H 0.1629 0.2077 0.0983 0.058 Uiso 1 1 calc R A .
H36B H 0.2874 0.2649 0.1485 0.058 Uiso 1 1 calc R . .
H36C H 0.2223 0.3223 0.1574 0.058 Uiso 1 1 calc R . .
O4 O 0.00216(14) 0.01549(13) 0.64001(11) 0.0368(4) Uani 1 1 d . . .
C37 C -0.0794(2) 0.0315(2) 0.59333(19) 0.0419(6) Uani 1 1 d . . .
H37A H -0.0490 0.0929 0.5695 0.050 Uiso 1 1 calc R . .
H37B H -0.1161 0.0423 0.6357 0.050 Uiso 1 1 calc R . .
C38 C -0.1563(2) -0.0592(2) 0.51641(19) 0.0488(7) Uani 1 1 d . . .
H38A H -0.1195 -0.0701 0.4752 0.073 Uiso 1 1 calc R . .
H38B H -0.2119 -0.0475 0.4831 0.073 Uiso 1 1 calc R . .
H38C H -0.1880 -0.1193 0.5405 0.073 Uiso 1 1 calc R . .
C39 C 0.0778(2) 0.0982(2) 0.7152(2) 0.0485(7) Uani 1 1 d . . .
H39A H 0.0472 0.0986 0.7654 0.058 Uiso 1 1 calc R . .
H39B H 0.0979 0.1632 0.6970 0.058 Uiso 1 1 calc R . .
C40 C 0.1730(2) 0.0873(2) 0.74610(19) 0.0485(7) Uani 1 1 d . . .
H40A H 0.1518 0.0207 0.7597 0.073 Uiso 1 1 calc R . .
H40B H 0.2230 0.1409 0.8009 0.073 Uiso 1 1 calc R . .
H40C H 0.2066 0.0932 0.6980 0.073 Uiso 1 1 calc R . .

loop_
_atom_site_aniso_label
_atom_site_aniso_U_11
_atom_site_aniso_U_22
_atom_site_aniso_U_33
_atom_site_aniso_U_23
_atom_site_aniso_U_13
_atom_site_aniso_U_12
S1 0.0194(2) 0.0245(3) 0.0223(2) 0.0110(2) 0.0093(2) 0.0131(2)
S2 0.0159(2) 0.0256(3) 0.0300(3) -0.0039(2) 0.0070(2) 0.0055(2)
S3 0.0187(2) 0.0186(2) 0.0193(2) 0.00478(19) 0.0014(2) 0.0060(2)
P1 0.0149(2) 0.0188(2) 0.0171(2) 0.00611(19) 0.0066(2) 0.0083(2)
P2 0.0150(2) 0.0202(3) 0.0182(2) 0.0038(2) 0.0009(2) 0.0054(2)
P3 0.0170(2) 0.0176(2) 0.0168(2) 0.00578(19) 0.0053(2) 0.0082(2)
Mg1 0.0148(3) 0.0184(3) 0.0165(3) 0.0044(3) 0.0057(3) 0.0078(3)
Mg2 0.0151(3) 0.0169(3) 0.0148(3) 0.0022(3) 0.0034(3) 0.0061(3)
Mg3 0.0160(3) 0.0162(3) 0.0167(3) 0.0054(3) 0.0048(3) 0.0072(3)
O1 0.0154(6) 0.0180(7) 0.0177(7) 0.0048(5) 0.0059(6) 0.0079(6)
O2 0.0161(7) 0.0153(6) 0.0169(6) 0.0039(5) 0.0040(5) 0.0053(5)
O3 0.0155(7) 0.0181(7) 0.0148(6) 0.0029(5) 0.0039(5) 0.0072(6)
N1 0.0153(8) 0.0168(8) 0.0200(8) 0.0067(7) 0.0062(7) 0.0083(7)
C1 0.0181(9) 0.0197(10) 0.0221(10) 0.0062(8) 0.0071(8) 0.0113(8)
C2 0.0218(10) 0.0246(10) 0.0257(11) 0.0074(9) 0.0044(9) 0.0141(9)
C3 0.0291(11) 0.0279(11) 0.0302(11) 0.0086(9) 0.0125(10) 0.0189(10)
C4 0.0261(11) 0.0190(10) 0.0299(11) 0.0053(9) 0.0095(9) 0.0112(9)
N2 0.0188(8) 0.0305(9) 0.0206(8) 0.0097(7) 0.0097(7) 0.0133(8)
C5 0.0325(12) 0.0406(13) 0.0168(10) 0.0050(9) 0.0084(9) 0.0193(11)
C6 0.0303(13) 0.0482(15) 0.0229(11) -0.0026(11) 0.0002(10) 0.0161(12)
C7 0.0525(16) 0.0538(16) 0.0277(12) 0.0045(12) 0.0186(12) 0.0307(14)
C8 0.0532(17) 0.0645(18) 0.0266(12) 0.0218(12) 0.0183(12) 0.0380(15)
N3 0.0166(8) 0.0177(8) 0.0213(8) 0.0082(7) 0.0042(7) 0.0078(7)
C9 0.0175(10) 0.0175(10) 0.0311(11) 0.0078(8) 0.0081(9) 0.0054(8)
C10 0.0307(12) 0.0278(12) 0.0424(14) 0.0154(10) 0.0214(11) 0.0112(10)
C11 0.0196(11) 0.0219(11) 0.0475(14) 0.0090(10) 0.0008(10) 0.0056(9)
C12 0.0233(11) 0.0213(11) 0.0391(13) 0.0057(9) 0.0089(10) 0.0086(9)
N4 0.0161(8) 0.0211(8) 0.0143(8) 0.0017(7) 0.0031(7) 0.0070(7)
C13 0.0234(11) 0.0249(11) 0.0185(10) -0.0006(8) 0.0071(9) 0.0091(9)
C14 0.0320(12) 0.0387(13) 0.0214(11) 0.0084(10) 0.0119(10) 0.0145(11)
C15 0.0307(12) 0.0296(12) 0.0304(12) 0.0022(9) 0.0129(10) 0.0171(10)
C16 0.0314(13) 0.0366(13) 0.0261(12) -0.0098(10) 0.0086(10) 0.0075(11)
N5 0.0196(9) 0.0237(9) 0.0178(8) 0.0006(7) -0.0004(7) 0.0039(7)
C17 0.0272(12) 0.0193(10) 0.0325(12) 0.0050(9) 0.0063(10) 0.0043(9)
C18 0.0389(14) 0.0281(12) 0.0483(15) 0.0169(11) 0.0069(12) 0.0131(11)
C19 0.0416(15) 0.0244(13) 0.0533(17) -0.0053(12) 0.0110(13) 0.0026(11)
C20 0.0300(13) 0.0326(13) 0.0373(14) 0.0061(11) 0.0117(11) 0.0019(11)
N6 0.0201(9) 0.0439(12) 0.0384(11) 0.0241(10) 0.0036(9) 0.0108(9)
C21 0.0238(16) 0.039(2) 0.033(2) 0.0123(15) 0.0010(17) 0.0169(18)
C22 0.0318(19) 0.043(2) 0.044(2) 0.0104(17) 0.0013(16) 0.0219(17)
C23 0.0418(17) 0.077(2) 0.091(3) 0.032(2) 0.0216(18) 0.0420(17)
C24 0.074(2) 0.074(2) 0.058(2) 0.0332(18) 0.0135(17) 0.053(2)
N6' 0.0201(9) 0.0439(12) 0.0384(11) 0.0241(10) 0.0036(9) 0.0108(9)
C21' 0.0238(16) 0.039(2) 0.033(2) 0.0123(15) 0.0010(17) 0.0169(18)
C22' 0.0318(19) 0.043(2) 0.044(2) 0.0104(17) 0.0013(16) 0.0219(17)
C23' 0.0418(17) 0.077(2) 0.091(3) 0.032(2) 0.0216(18) 0.0420(17)
C24' 0.074(2) 0.074(2) 0.058(2) 0.0332(18) 0.0135(17) 0.053(2)
N7 0.0193(8) 0.0153(8) 0.0175(8) 0.0048(6) 0.0056(7) 0.0070(7)
C25 0.0245(10) 0.0153(9) 0.0191(10) 0.0024(8) 0.0061(8) 0.0077(8)
C26 0.0362(12) 0.0224(11) 0.0203(10) 0.0024(8) 0.0085(10) 0.0132(10)
C27 0.0207(10) 0.0195(10) 0.0287(11) 0.0025(9) 0.0048(9) 0.0042(9)
C28 0.0359(13) 0.0190(10) 0.0291(11) 0.0029(9) 0.0061(10) 0.0135(10)
N8 0.0168(8) 0.0202(8) 0.0171(8) 0.0026(7) 0.0054(7) 0.0053(7)
C29 0.0251(11) 0.0234(10) 0.0167(10) 0.0053(8) 0.0090(9) 0.0088(9)
C30 0.0418(15) 0.0371(14) 0.0326(13) 0.0032(11) 0.0228(12) 0.0054(12)
C31 0.0500(15) 0.0372(13) 0.0176(10) 0.0058(9) 0.0052(10) 0.0280(12)
C32 0.0363(12) 0.0303(12) 0.0208(10) 0.0052(9) 0.0096(10) 0.0203(10)
N9 0.0234(9) 0.0249(9) 0.0259(9) 0.0135(7) 0.0114(8) 0.0143(8)
C33 0.0256(11) 0.0385(13) 0.0358(12) 0.0183(10) 0.0133(10) 0.0223(10)
C34 0.0448(15) 0.0473(15) 0.0532(16) 0.0256(13) 0.0249(13) 0.0359(13)
C35 0.0259(12) 0.0482(16) 0.0515(16) 0.0205(13) 0.0074(12) 0.0200(12)
C36 0.0373(14) 0.0546(16) 0.0496(15) 0.0310(13) 0.0291(13) 0.0322(13)
O4 0.0364(9) 0.0321(9) 0.0345(9) 0.0002(7) 0.0039(8) 0.0160(8)
C37 0.0421(15) 0.0383(14) 0.0512(16) 0.0181(12) 0.0158(13) 0.0225(12)
C38 0.0384(15) 0.0595(18) 0.0437(16) 0.0154(14) 0.0072(13) 0.0223(14)
C39 0.0509(17) 0.0365(15) 0.0433(16) -0.0059(12) 0.0049(14) 0.0177(13)
C40 0.0429(16) 0.0487(16) 0.0367(15) 0.0028(12) 0.0014(13) 0.0158(13)

loop_
_atom_type_symbol
_atom_type_description
_atom_type_scat_dispersion_real
_atom_type_scat_dispersion_imag
_atom_type_scat_source
C C 0.0033 0.0016 'International Tables Vol C Tables 4.2.6.8 and 6.1.1.4'
H H 0.0000 0.0000 'International Tables Vol C Tables 4.2.6.8 and 6.1.1.4'
O O 0.0106 0.0060 'International Tables Vol C Tables 4.2.6.8 and 6.1.1.4'
N N 0.0061 0.0033 'International Tables Vol C Tables 4.2.6.8 and 6.1.1.4'
S S 0.1246 0.1234 'International Tables Vol C Tables 4.2.6.8 and 6.1.1.4'
P P 0.1023 0.0942 'International Tables Vol C Tables 4.2.6.8 and 6.1.1.4'
Mg Mg 0.0486 0.0363 'International Tables Vol C Tables 4.2.6.8 and 6.1.1.4'

loop_
_geom_angle_atom_site_label_1
_geom_angle_atom_site_label_2
_geom_angle_atom_site_label_3
_geom_angle
_geom_angle_site_symmetry_1
_geom_angle_site_symmetry_3
_geom_angle_publ_flag
P1 S1 Mg1 75.56(3) . . ?
P2 S2 Mg2 76.15(3) . . ?
P3 S3 Mg3 75.67(3) . . ?
N1 P1 N2 118.28(9) . . ?
N1 P1 N3 107.91(9) . . ?
N2 P1 N3 100.60(9) . . ?
N1 P1 S1 104.74(6) . . ?
N2 P1 S1 110.69(7) . . ?
N3 P1 S1 115.05(7) . . ?
N1 P1 Mg1 44.37(6) . . ?
N2 P1 Mg1 143.62(7) . . ?
N3 P1 Mg1 114.90(6) . . ?
S1 P1 Mg1 61.96(3) . . ?
N4 P2 N5 118.76(9) . . ?
N4 P2 N6 108.36(9) . . ?
N5 P2 N6 99.89(10) . . ?
N4 P2 S2 104.29(7) . . ?
N5 P2 S2 110.75(7) . . ?
N6 P2 S2 115.29(9) . . ?
N4 P2 Mg2 44.13(6) . . ?
N5 P2 Mg2 142.66(7) . . ?
N6 P2 Mg2 116.66(8) . . ?
S2 P2 Mg2 61.41(3) . . ?
N7 P3 N9 117.51(9) . . ?
N7 P3 N8 108.71(9) . . ?
N9 P3 N8 100.73(9) . . ?
N7 P3 S3 104.29(7) . . ?
N9 P3 S3 111.28(7) . . ?
N8 P3 S3 114.75(7) . . ?
N7 P3 Mg3 44.28(6) . . ?
N9 P3 Mg3 143.33(6) . . ?
N8 P3 Mg3 115.01(7) . . ?
S3 P3 Mg3 61.70(3) . . ?
O3 Mg1 O1 103.21(6) . . ?
O3 Mg1 N1 126.70(7) . . ?
O1 Mg1 N1 103.73(6) . . ?
O3 Mg1 O2 83.96(6) . . ?
O1 Mg1 O2 83.08(6) . . ?
N1 Mg1 O2 144.29(7) . . ?
O3 Mg1 S1 93.00(5) . . ?
O1 Mg1 S1 160.21(5) . . ?
N1 Mg1 S1 74.47(5) . . ?
O2 Mg1 S1 87.48(5) . . ?
O3 Mg1 P1 122.02(5) . . ?
O1 Mg1 P1 130.27(5) . . ?
N1 Mg1 P1 32.94(5) . . ?
O2 Mg1 P1 118.66(5) . . ?
S1 Mg1 P1 42.47(2) . . ?
O3 Mg1 Mg3 44.27(4) . 2_565 ?
O1 Mg1 Mg3 104.71(5) . 2_565 ?
N1 Mg1 Mg3 151.54(5) . 2_565 ?
O2 Mg1 Mg3 42.10(4) . 2_565 ?
S1 Mg1 Mg3 79.02(3) . 2_565 ?
P1 Mg1 Mg3 121.49(3) . 2_565 ?
O3 Mg1 Mg2 104.99(5) . . ?
O1 Mg1 Mg2 44.23(4) . . ?
N1 Mg1 Mg2 126.23(5) . . ?
O2 Mg1 Mg2 41.22(4) . . ?
S1 Mg1 Mg2 120.70(3) . . ?
P1 Mg1 Mg2 127.64(3) . . ?
Mg3 Mg1 Mg2 76.70(3) 2_565 . ?
O2 Mg2 O3 102.40(6) . 2_565 ?
O2 Mg2 N4 125.31(7) . . ?
O3 Mg2 N4 103.57(7) 2_565 . ?
O2 Mg2 O1 83.60(6) . . ?
O3 Mg2 O1 83.14(6) 2_565 . ?
N4 Mg2 O1 146.57(7) . . ?
O2 Mg2 S2 93.91(5) . . ?
O3 Mg2 S2 160.67(5) 2_565 . ?
N4 Mg2 S2 74.45(5) . . ?
O1 Mg2 S2 88.50(5) . . ?
O2 Mg2 P2 121.20(5) . . ?
O3 Mg2 P2 130.62(5) 2_565 . ?
N4 Mg2 P2 32.74(5) . . ?
O1 Mg2 P2 121.07(5) . . ?
S2 Mg2 P2 42.45(2) . . ?
O2 Mg2 Mg3 104.37(5) . . ?
O3 Mg2 Mg3 44.31(4) 2_565 . ?
N4 Mg2 Mg3 127.58(6) . . ?
O1 Mg2 Mg3 41.25(4) . . ?
S2 Mg2 Mg3 121.55(3) . . ?
P2 Mg2 Mg3 130.00(3) . . ?
O2 Mg2 Mg1 44.16(4) . . ?
O3 Mg2 Mg1 104.14(5) 2_565 . ?
N4 Mg2 Mg1 152.11(5) . . ?
O1 Mg2 Mg1 41.83(4) . . ?
S2 Mg2 Mg1 80.41(3) . . ?
P2 Mg2 Mg1 122.76(3) . . ?
Mg3 Mg2 Mg1 76.28(3) . . ?
O1 Mg3 O2 103.21(6) . 2_565 ?
O1 Mg3 N7 124.97(7) . . ?
O2 Mg3 N7 104.18(7) 2_565 . ?
O1 Mg3 O3 83.81(6) . 2_565 ?
O2 Mg3 O3 83.15(6) 2_565 2_565 ?
N7 Mg3 O3 146.04(7) . 2_565 ?
O1 Mg3 S3 92.97(5) . . ?
O2 Mg3 S3 160.39(5) 2_565 . ?
N7 Mg3 S3 74.44(5) . . ?
O3 Mg3 S3 87.72(5) 2_565 . ?
O1 Mg3 P3 121.25(5) . . ?
O2 Mg3 P3 130.49(5) 2_565 . ?
N7 Mg3 P3 32.82(5) . . ?
O3 Mg3 P3 119.79(5) 2_565 . ?
S3 Mg3 P3 42.63(2) . . ?
O1 Mg3 Mg1 104.92(5) . 2_565 ?
O2 Mg3 Mg1 44.29(4) 2_565 2_565 ?
N7 Mg3 Mg1 127.80(6) . 2_565 ?
O3 Mg3 Mg1 41.25(4) 2_565 2_565 ?
S3 Mg3 Mg1 120.94(3) . 2_565 ?
P3 Mg3 Mg1 128.82(3) . 2_565 ?
O1 Mg3 Mg2 44.23(4) . . ?
O2 Mg3 Mg2 104.81(5) 2_565 . ?
N7 Mg3 Mg2 150.89(6) . . ?
O3 Mg3 Mg2 42.03(4) 2_565 . ?
S3 Mg3 Mg2 79.11(3) . . ?
P3 Mg3 Mg2 121.69(3) . . ?
Mg1 Mg3 Mg2 76.71(3) 2_565 . ?
Mg3 O1 Mg1 136.50(7) . . ?
Mg3 O1 Mg2 94.52(6) . . ?
Mg1 O1 Mg2 93.94(6) . . ?
Mg2 O2 Mg3 137.19(7) . 2_565 ?
Mg2 O2 Mg1 94.62(6) . . ?
Mg3 O2 Mg1 93.61(6) 2_565 . ?
Mg1 O3 Mg2 137.38(7) . 2_565 ?
Mg1 O3 Mg3 94.48(6) . 2_565 ?
Mg2 O3 Mg3 93.66(6) 2_565 2_565 ?
C1 N1 P1 125.98(13) . . ?
C1 N1 Mg1 130.08(12) . . ?
P1 N1 Mg1 102.69(8) . . ?
N1 C1 C4 106.69(16) . . ?
N1 C1 C2 110.90(16) . . ?
C4 C1 C2 109.46(17) . . ?
N1 C1 C3 114.20(16) . . ?
C4 C1 C3 107.66(17) . . ?
C2 C1 C3 107.82(17) . . ?
C5 N2 P1 130.62(14) . . ?
N2 C5 C7 106.85(19) . . ?
N2 C5 C6 111.38(18) . . ?
C7 C5 C6 109.3(2) . . ?
N2 C5 C8 109.6(2) . . ?
C7 C5 C8 109.2(2) . . ?
C6 C5 C8 110.5(2) . . ?
C9 N3 P1 130.49(14) . . ?
N3 C9 C10 110.85(17) . . ?
N3 C9 C11 105.19(16) . . ?
C10 C9 C11 110.01(19) . . ?
N3 C9 C12 111.69(16) . . ?
C10 C9 C12 109.82(18) . . ?
C11 C9 C12 109.19(18) . . ?
C13 N4 P2 126.18(13) . . ?
C13 N4 Mg2 129.72(13) . . ?
P2 N4 Mg2 103.13(8) . . ?
N4 C13 C15 106.77(16) . . ?
N4 C13 C14 110.77(17) . . ?
C15 C13 C14 109.56(18) . . ?
N4 C13 C16 113.86(17) . . ?
C15 C13 C16 107.40(19) . . ?
C14 C13 C16 108.36(18) . . ?
C17 N5 P2 130.91(15) . . ?
N5 C17 C19 106.7(2) . . ?
N5 C17 C18 111.11(18) . . ?
C19 C17 C18 109.7(2) . . ?
N5 C17 C20 109.66(19) . . ?
C19 C17 C20 109.1(2) . . ?
C18 C17 C20 110.5(2) . . ?
C21 N6 P2 133.7(2) . . ?
N6 C21 C24 108.3(3) . . ?
N6 C21 C23 112.0(3) . . ?
C24 C21 C23 114.6(4) . . ?
N6 C21 C22 114.9(4) . . ?
C24 C21 C22 104.1(4) . . ?
C23 C21 C22 102.8(4) . . ?
C25 N7 P3 127.03(13) . . ?
C25 N7 Mg3 128.93(13) . . ?
P3 N7 Mg3 102.90(8) . . ?
N7 C25 C28 114.18(17) . . ?
N7 C25 C26 106.77(16) . . ?
C28 C25 C26 107.37(17) . . ?
N7 C25 C27 110.72(16) . . ?
C28 C25 C27 108.10(17) . . ?
C26 C25 C27 109.58(18) . . ?
C29 N8 P3 129.43(14) . . ?
N8 C29 C31 110.96(17) . . ?
N8 C29 C30 105.03(17) . . ?
C31 C29 C30 110.2(2) . . ?
N8 C29 C32 111.07(16) . . ?
C31 C29 C32 110.38(18) . . ?
C30 C29 C32 109.07(19) . . ?
C33 N9 P3 130.02(14) . . ?
N9 C33 C35 110.25(19) . . ?
N9 C33 C34 106.52(18) . . ?
C35 C33 C34 109.5(2) . . ?
N9 C33 C36 110.70(18) . . ?
C35 C33 C36 110.5(2) . . ?
C34 C33 C36 109.2(2) . . ?
C37 O4 C39 112.6(2) . . ?
O4 C37 C38 109.4(2) . . ?
O4 C39 C40 109.0(2) . . ?

loop_
_geom_bond_atom_site_label_1
_geom_bond_atom_site_label_2
_geom_bond_distance
_geom_bond_site_symmetry_2
_geom_bond_publ_flag
S1 P1 2.0112(8) . ?
S1 Mg1 2.6290(10) . ?
S2 P2 2.0113(9) . ?
S2 Mg2 2.6166(11) . ?
S3 P3 2.0179(9) . ?
S3 Mg3 2.6237(11) . ?
P1 N1 1.6078(16) . ?
P1 N2 1.6532(17) . ?
P1 N3 1.6721(18) . ?
P1 Mg1 2.8845(10) . ?
P2 N4 1.6070(17) . ?
P2 N5 1.6569(18) . ?
P2 N6 1.663(2) . ?
P2 Mg2 2.8934(13) . ?
P3 N7 1.6053(17) . ?
P3 N9 1.6503(18) . ?
P3 N8 1.6743(17) . ?
P3 Mg3 2.8870(10) . ?
Mg1 O3 2.0030(16) . ?
Mg1 O1 2.0266(15) . ?
Mg1 N1 2.0675(17) . ?
Mg1 O2 2.1191(15) . ?
Mg1 Mg3 3.0287(11) 2_565 ?
Mg1 Mg2 3.0317(12) . ?
Mg2 O2 2.0042(15) . ?
Mg2 O3 2.0325(15) 2_565 ?
Mg2 N4 2.0686(18) . ?
Mg2 O1 2.1198(15) . ?
Mg2 Mg3 3.0297(13) . ?
Mg3 O1 2.0039(15) . ?
Mg3 O2 2.0346(16) 2_565 ?
Mg3 N7 2.0677(18) . ?
Mg3 O3 2.1208(15) 2_565 ?
Mg3 Mg1 3.0287(11) 2_565 ?
O2 Mg3 2.0346(16) 2_565 ?
O3 Mg2 2.0325(15) 2_565 ?
O3 Mg3 2.1208(15) 2_565 ?
N1 C1 1.494(2) . ?
C1 C4 1.533(3) . ?
C1 C2 1.536(3) . ?
C1 C3 1.536(3) . ?
N2 C5 1.483(3) . ?
C5 C7 1.531(3) . ?
C5 C6 1.530(3) . ?
C5 C8 1.532(3) . ?
N3 C9 1.495(2) . ?
C9 C10 1.521(3) . ?
C9 C11 1.529(3) . ?
C9 C12 1.534(3) . ?
N4 C13 1.495(2) . ?
C13 C15 1.529(3) . ?
C13 C14 1.534(3) . ?
C13 C16 1.540(3) . ?
N5 C17 1.480(3) . ?
C17 C19 1.529(3) . ?
C17 C18 1.527(3) . ?
C17 C20 1.531(3) . ?
N6 C21 1.476(5) . ?
C21 C24 1.482(6) . ?
C21 C23 1.519(6) . ?
C21 C22 1.537(7) . ?
C21' C22' 1.508(7) . ?
N7 C25 1.498(3) . ?
C25 C28 1.534(3) . ?
C25 C26 1.535(3) . ?
C25 C27 1.536(3) . ?
N8 C29 1.501(2) . ?
C29 C31 1.516(3) . ?
C29 C30 1.526(3) . ?
C29 C32 1.533(3) . ?
N9 C33 1.480(3) . ?
C33 C35 1.526(4) . ?
C33 C34 1.532(3) . ?
C33 C36 1.536(3) . ?
O4 C37 1.417(3) . ?
O4 C39 1.423(3) . ?
C37 C38 1.497(4) . ?
C39 C40 1.493(4) . ?

loop_
_geom_torsion_atom_site_label_1
_geom_torsion_atom_site_label_2
_geom_torsion_atom_site_label_3
_geom_torsion_atom_site_label_4
_geom_torsion
_geom_torsion_site_symmetry_1
_geom_torsion_site_symmetry_2
_geom_torsion_site_symmetry_3
_geom_torsion_site_symmetry_4
_geom_torsion_publ_flag
Mg1 S1 P1 N1 12.17(6) . . . . ?
Mg1 S1 P1 N2 140.71(7) . . . . ?
Mg1 S1 P1 N3 -106.12(7) . . . . ?
Mg2 S2 P2 N4 -10.76(7) . . . . ?
Mg2 S2 P2 N5 -139.62(8) . . . . ?
Mg2 S2 P2 N6 107.91(8) . . . . ?
Mg3 S3 P3 N7 12.52(7) . . . . ?
Mg3 S3 P3 N9 140.16(7) . . . . ?
Mg3 S3 P3 N8 -106.29(7) . . . . ?
P1 S1 Mg1 O3 -136.81(5) . . . . ?
P1 S1 Mg1 O1 77.97(15) . . . . ?
P1 S1 Mg1 N1 -9.47(5) . . . . ?
P1 S1 Mg1 O2 139.38(5) . . . . ?
P1 S1 Mg1 Mg3 -179.03(3) . . . 2_565 ?
P1 S1 Mg1 Mg2 113.78(4) . . . . ?
N1 P1 Mg1 O3 -109.33(10) . . . . ?
N2 P1 Mg1 O3 -33.54(13) . . . . ?
N3 P1 Mg1 O3 160.08(8) . . . . ?
S1 P1 Mg1 O3 53.72(6) . . . . ?
N1 P1 Mg1 O1 42.67(10) . . . . ?
N2 P1 Mg1 O1 118.47(12) . . . . ?
N3 P1 Mg1 O1 -47.91(9) . . . . ?
S1 P1 Mg1 O1 -154.27(7) . . . . ?
N2 P1 Mg1 N1 75.80(14) . . . . ?
N3 P1 Mg1 N1 -90.59(11) . . . . ?
S1 P1 Mg1 N1 163.05(9) . . . . ?
N1 P1 Mg1 O2 149.12(10) . . . . ?
N2 P1 Mg1 O2 -135.09(12) . . . . ?
N3 P1 Mg1 O2 58.53(8) . . . . ?
S1 P1 Mg1 O2 -47.83(5) . . . . ?
N1 P1 Mg1 S1 -163.05(9) . . . . ?
N2 P1 Mg1 S1 -87.26(11) . . . . ?
N3 P1 Mg1 S1 106.36(7) . . . . ?
N1 P1 Mg1 Mg3 -161.94(9) . . . 2_565 ?
N2 P1 Mg1 Mg3 -86.14(11) . . . 2_565 ?
N3 P1 Mg1 Mg3 107.47(7) . . . 2_565 ?
S1 P1 Mg1 Mg3 1.11(3) . . . 2_565 ?
N1 P1 Mg1 Mg2 100.50(9) . . . . ?
N2 P1 Mg1 Mg2 176.29(11) . . . . ?
N3 P1 Mg1 Mg2 9.91(8) . . . . ?
S1 P1 Mg1 Mg2 -96.45(4) . . . . ?
P2 S2 Mg2 O2 134.00(5) . . . . ?
P2 S2 Mg2 O3 -78.32(15) . . . 2_565 ?
P2 S2 Mg2 N4 8.39(5) . . . . ?
P2 S2 Mg2 O1 -142.52(5) . . . . ?
P2 S2 Mg2 Mg3 -116.50(4) . . . . ?
P2 S2 Mg2 Mg1 176.21(3) . . . . ?
N4 P2 Mg2 O2 107.90(10) . . . . ?
N5 P2 Mg2 O2 30.14(13) . . . . ?
N6 P2 Mg2 O2 -162.75(10) . . . . ?
S2 P2 Mg2 O2 -57.03(6) . . . . ?
N4 P2 Mg2 O3 -40.34(10) . . . 2_565 ?
N5 P2 Mg2 O3 -118.11(12) . . . 2_565 ?
N6 P2 Mg2 O3 49.00(11) . . . 2_565 ?
S2 P2 Mg2 O3 154.72(7) . . . 2_565 ?
N5 P2 Mg2 N4 -77.76(14) . . . . ?
N6 P2 Mg2 N4 89.35(13) . . . . ?
S2 P2 Mg2 N4 -164.94(9) . . . . ?
N4 P2 Mg2 O1 -149.81(10) . . . . ?
N5 P2 Mg2 O1 132.43(12) . . . . ?
N6 P2 Mg2 O1 -60.46(11) . . . . ?
S2 P2 Mg2 O1 45.25(5) . . . . ?
N4 P2 Mg2 S2 164.94(9) . . . . ?
N5 P2 Mg2 S2 87.17(12) . . . . ?
N6 P2 Mg2 S2 -105.71(10) . . . . ?
N4 P2 Mg2 Mg3 -99.62(9) . . . . ?
N5 P2 Mg2 Mg3 -177.38(11) . . . . ?
N6 P2 Mg2 Mg3 -10.27(10) . . . . ?
S2 P2 Mg2 Mg3 95.44(4) . . . . ?
N4 P2 Mg2 Mg1 160.49(9) . . . . ?
N5 P2 Mg2 Mg1 82.72(12) . . . . ?
N6 P2 Mg2 Mg1 -110.16(9) . . . . ?
S2 P2 Mg2 Mg1 -4.45(3) . . . . ?
O3 Mg1 Mg2 O2 -61.90(7) . . . . ?
O1 Mg1 Mg2 O2 -155.57(8) . . . . ?
N1 Mg1 Mg2 O2 133.73(9) . . . . ?
S1 Mg1 Mg2 O2 40.93(6) . . . . ?
P1 Mg1 Mg2 O2 92.22(7) . . . . ?
Mg3 Mg1 Mg2 O2 -27.48(6) 2_565 . . . ?
O3 Mg1 Mg2 O3 31.46(8) . . . 2_565 ?
O1 Mg1 Mg2 O3 -62.22(7) . . . 2_565 ?
N1 Mg1 Mg2 O3 -132.92(7) . . . 2_565 ?
O2 Mg1 Mg2 O3 93.35(7) . . . 2_565 ?
S1 Mg1 Mg2 O3 134.28(5) . . . 2_565 ?
P1 Mg1 Mg2 O3 -174.43(5) . . . 2_565 ?
Mg3 Mg1 Mg2 O3 65.87(5) 2_565 . . 2_565 ?
O3 Mg1 Mg2 N4 -141.99(12) . . . . ?
O1 Mg1 Mg2 N4 124.34(13) . . . . ?
N1 Mg1 Mg2 N4 53.64(14) . . . . ?
O2 Mg1 Mg2 N4 -80.09(13) . . . . ?
S1 Mg1 Mg2 N4 -39.16(13) . . . . ?
P1 Mg1 Mg2 N4 12.13(13) . . . . ?
Mg3 Mg1 Mg2 N4 -107.57(12) 2_565 . . . ?
O3 Mg1 Mg2 O1 93.68(7) . . . . ?
N1 Mg1 Mg2 O1 -70.70(8) . . . . ?
O2 Mg1 Mg2 O1 155.57(8) . . . . ?
S1 Mg1 Mg2 O1 -163.50(7) . . . . ?
P1 Mg1 Mg2 O1 -112.21(7) . . . . ?
Mg3 Mg1 Mg2 O1 128.09(6) 2_565 . . . ?
O3 Mg1 Mg2 S2 -167.75(5) . . . . ?
O1 Mg1 Mg2 S2 98.57(6) . . . . ?
N1 Mg1 Mg2 S2 27.88(7) . . . . ?
O2 Mg1 Mg2 S2 -105.85(6) . . . . ?
S1 Mg1 Mg2 S2 -64.92(4) . . . . ?
P1 Mg1 Mg2 S2 -13.64(4) . . . . ?
Mg3 Mg1 Mg2 S2 -133.33(3) 2_565 . . . ?
O3 Mg1 Mg2 P2 -164.70(5) . . . . ?
O1 Mg1 Mg2 P2 101.62(6) . . . . ?
N1 Mg1 Mg2 P2 30.92(7) . . . . ?
O2 Mg1 Mg2 P2 -102.81(7) . . . . ?
S1 Mg1 Mg2 P2 -61.88(5) . . . . ?
P1 Mg1 Mg2 P2 -10.59(5) . . . . ?
Mg3 Mg1 Mg2 P2 -130.29(4) 2_565 . . . ?
O3 Mg1 Mg2 Mg3 66.27(5) . . . . ?
O1 Mg1 Mg2 Mg3 -27.41(6) . . . . ?
N1 Mg1 Mg2 Mg3 -98.11(7) . . . . ?
O2 Mg1 Mg2 Mg3 128.16(6) . . . . ?
S1 Mg1 Mg2 Mg3 169.09(3) . . . . ?
P1 Mg1 Mg2 Mg3 -139.62(4) . . . . ?
Mg3 Mg1 Mg2 Mg3 100.68(3) 2_565 . . . ?
P3 S3 Mg3 O1 -135.29(5) . . . . ?
P3 S3 Mg3 O2 78.89(15) . . . 2_565 ?
P3 S3 Mg3 N7 -9.75(5) . . . . ?
P3 S3 Mg3 O3 141.04(5) . . . 2_565 ?
P3 S3 Mg3 Mg1 115.34(4) . . . 2_565 ?
P3 S3 Mg3 Mg2 -177.50(3) . . . . ?
N7 P3 Mg3 O1 -107.22(10) . . . . ?
N9 P3 Mg3 O1 -32.86(13) . . . . ?
N8 P3 Mg3 O1 161.13(8) . . . . ?
S3 P3 Mg3 O1 55.26(6) . . . . ?
N7 P3 Mg3 O2 43.18(10) . . . 2_565 ?
N9 P3 Mg3 O2 117.54(13) . . . 2_565 ?
N8 P3 Mg3 O2 -48.47(9) . . . 2_565 ?
S3 P3 Mg3 O2 -154.34(7) . . . 2_565 ?
N9 P3 Mg3 N7 74.36(14) . . . . ?
N8 P3 Mg3 N7 -91.64(11) . . . . ?
S3 P3 Mg3 N7 162.48(9) . . . . ?
N7 P3 Mg3 O3 151.13(10) . . . 2_565 ?
N9 P3 Mg3 O3 -134.51(12) . . . 2_565 ?
N8 P3 Mg3 O3 59.48(9) . . . 2_565 ?
S3 P3 Mg3 O3 -46.39(5) . . . 2_565 ?
N7 P3 Mg3 S3 -162.48(9) . . . . ?
N9 P3 Mg3 S3 -88.13(12) . . . . ?
N8 P3 Mg3 S3 105.87(7) . . . . ?
N7 P3 Mg3 Mg1 101.77(9) . . . 2_565 ?
N9 P3 Mg3 Mg1 176.13(11) . . . 2_565 ?
N8 P3 Mg3 Mg1 10.13(8) . . . 2_565 ?
S3 P3 Mg3 Mg1 -95.75(4) . . . 2_565 ?
N7 P3 Mg3 Mg2 -159.60(9) . . . . ?
N9 P3 Mg3 Mg2 -85.24(12) . . . . ?
N8 P3 Mg3 Mg2 108.76(7) . . . . ?
S3 P3 Mg3 Mg2 2.89(3) . . . . ?
O2 Mg2 Mg3 O1 62.18(7) . . . . ?
O3 Mg2 Mg3 O1 155.34(8) 2_565 . . . ?
N4 Mg2 Mg3 O1 -136.03(9) . . . . ?
S2 Mg2 Mg3 O1 -41.69(6) . . . . ?
P2 Mg2 Mg3 O1 -93.74(7) . . . . ?
Mg1 Mg2 Mg3 O1 27.75(6) . . . . ?
O2 Mg2 Mg3 O2 -31.68(8) . . . 2_565 ?
O3 Mg2 Mg3 O2 61.48(7) 2_565 . . 2_565 ?
N4 Mg2 Mg3 O2 130.11(8) . . . 2_565 ?
O1 Mg2 Mg3 O2 -93.86(7) . . . 2_565 ?
S2 Mg2 Mg3 O2 -135.55(5) . . . 2_565 ?
P2 Mg2 Mg3 O2 172.40(5) . . . 2_565 ?
Mg1 Mg2 Mg3 O2 -66.11(5) . . . 2_565 ?
O2 Mg2 Mg3 N7 143.20(11) . . . . ?
O3 Mg2 Mg3 N7 -123.65(13) 2_565 . . . ?
N4 Mg2 Mg3 N7 -55.01(13) . . . . ?
O1 Mg2 Mg3 N7 81.01(12) . . . . ?
S2 Mg2 Mg3 N7 39.32(12) . . . . ?
P2 Mg2 Mg3 N7 -12.72(12) . . . . ?
Mg1 Mg2 Mg3 N7 108.76(11) . . . . ?
O2 Mg2 Mg3 O3 -93.15(7) . . . 2_565 ?
N4 Mg2 Mg3 O3 68.64(9) . . . 2_565 ?
O1 Mg2 Mg3 O3 -155.34(8) . . . 2_565 ?
S2 Mg2 Mg3 O3 162.97(7) . . . 2_565 ?
P2 Mg2 Mg3 O3 110.93(7) . . . 2_565 ?
Mg1 Mg2 Mg3 O3 -127.59(6) . . . 2_565 ?
O2 Mg2 Mg3 S3 168.04(5) . . . . ?
O3 Mg2 Mg3 S3 -98.80(6) 2_565 . . . ?
N4 Mg2 Mg3 S3 -30.17(7) . . . . ?
O1 Mg2 Mg3 S3 105.86(6) . . . . ?
S2 Mg2 Mg3 S3 64.17(4) . . . . ?
P2 Mg2 Mg3 S3 12.12(4) . . . . ?
Mg1 Mg2 Mg3 S3 133.61(3) . . . . ?
O2 Mg2 Mg3 P3 166.05(5) . . . . ?
O3 Mg2 Mg3 P3 -100.79(6) 2_565 . . . ?
N4 Mg2 Mg3 P3 -32.16(8) . . . . ?
O1 Mg2 Mg3 P3 103.87(7) . . . . ?
S2 Mg2 Mg3 P3 62.18(5) . . . . ?
P2 Mg2 Mg3 P3 10.13(5) . . . . ?
Mg1 Mg2 Mg3 P3 131.62(3) . . . . ?
O2 Mg2 Mg3 Mg1 -66.27(5) . . . 2_565 ?
O3 Mg2 Mg3 Mg1 26.89(6) 2_565 . . 2_565 ?
N4 Mg2 Mg3 Mg1 95.52(7) . . . 2_565 ?
O1 Mg2 Mg3 Mg1 -128.45(6) . . . 2_565 ?
S2 Mg2 Mg3 Mg1 -170.15(3) . . . 2_565 ?
P2 Mg2 Mg3 Mg1 137.81(4) . . . 2_565 ?
Mg1 Mg2 Mg3 Mg1 -100.70(3) . . . 2_565 ?
O2 Mg3 O1 Mg1 -2.80(12) 2_565 . . . ?
N7 Mg3 O1 Mg1 115.32(11) . . . . ?
O3 Mg3 O1 Mg1 -84.25(11) 2_565 . . . ?
S3 Mg3 O1 Mg1 -171.63(9) . . . . ?
P3 Mg3 O1 Mg1 154.50(8) . . . . ?
Mg1 Mg3 O1 Mg1 -48.50(11) 2_565 . . . ?
Mg2 Mg3 O1 Mg1 -100.57(11) . . . . ?
O2 Mg3 O1 Mg2 97.77(6) 2_565 . . . ?
N7 Mg3 O1 Mg2 -144.11(7) . . . . ?
O3 Mg3 O1 Mg2 16.32(6) 2_565 . . . ?
S3 Mg3 O1 Mg2 -71.06(5) . . . . ?
P3 Mg3 O1 Mg2 -104.93(6) . . . . ?
Mg1 Mg3 O1 Mg2 52.07(6) 2_565 . . . ?
O3 Mg1 O1 Mg3 2.77(12) . . . . ?
N1 Mg1 O1 Mg3 -130.81(10) . . . . ?
O2 Mg1 O1 Mg3 84.87(11) . . . . ?
S1 Mg1 O1 Mg3 146.95(10) . . . . ?
P1 Mg1 O1 Mg3 -153.10(7) . . . . ?
Mg3 Mg1 O1 Mg3 48.44(11) 2_565 . . . ?
Mg2 Mg1 O1 Mg3 100.80(11) . . . . ?
O3 Mg1 O1 Mg2 -98.03(6) . . . . ?
N1 Mg1 O1 Mg2 128.39(6) . . . . ?
O2 Mg1 O1 Mg2 -15.93(5) . . . . ?
S1 Mg1 O1 Mg2 46.15(16) . . . . ?
P1 Mg1 O1 Mg2 106.10(6) . . . . ?
Mg3 Mg1 O1 Mg2 -52.36(5) 2_565 . . . ?
O2 Mg2 O1 Mg3 -120.44(6) . . . . ?
O3 Mg2 O1 Mg3 -17.07(6) 2_565 . . . ?
N4 Mg2 O1 Mg3 87.22(12) . . . . ?
S2 Mg2 O1 Mg3 145.46(5) . . . . ?
P2 Mg2 O1 Mg3 116.81(5) . . . . ?
Mg1 Mg2 O1 Mg3 -137.29(8) . . . . ?
O2 Mg2 O1 Mg1 16.85(6) . . . . ?
O3 Mg2 O1 Mg1 120.22(6) 2_565 . . . ?
N4 Mg2 O1 Mg1 -135.48(11) . . . . ?
S2 Mg2 O1 Mg1 -77.25(5) . . . . ?
P2 Mg2 O1 Mg1 -105.90(5) . . . . ?
Mg3 Mg2 O1 Mg1 137.29(8) . . . . ?
O3 Mg2 O2 Mg3 2.76(12) 2_565 . . 2_565 ?
N4 Mg2 O2 Mg3 -114.00(11) . . . 2_565 ?
O1 Mg2 O2 Mg3 84.27(11) . . . 2_565 ?
S2 Mg2 O2 Mg3 172.32(10) . . . 2_565 ?
P2 Mg2 O2 Mg3 -153.10(8) . . . 2_565 ?
Mg3 Mg2 O2 Mg3 48.33(11) . . . 2_565 ?
Mg1 Mg2 O2 Mg3 100.38(11) . . . 2_565 ?
O3 Mg2 O2 Mg1 -97.62(6) 2_565 . . . ?
N4 Mg2 O2 Mg1 145.62(7) . . . . ?
O1 Mg2 O2 Mg1 -16.11(5) . . . . ?
S2 Mg2 O2 Mg1 71.94(5) . . . . ?
P2 Mg2 O2 Mg1 106.52(6) . . . . ?
Mg3 Mg2 O2 Mg1 -52.04(6) . . . . ?
O3 Mg1 O2 Mg2 121.04(6) . . . . ?
O1 Mg1 O2 Mg2 16.89(6) . . . . ?
N1 Mg1 O2 Mg2 -87.05(11) . . . . ?
S1 Mg1 O2 Mg2 -145.68(5) . . . . ?
P1 Mg1 O2 Mg2 -115.62(5) . . . . ?
Mg3 Mg1 O2 Mg2 137.95(8) 2_565 . . . ?
O3 Mg1 O2 Mg3 -16.91(6) . . . 2_565 ?
O1 Mg1 O2 Mg3 -121.05(6) . . . 2_565 ?
N1 Mg1 O2 Mg3 135.00(10) . . . 2_565 ?
S1 Mg1 O2 Mg3 76.37(5) . . . 2_565 ?
P1 Mg1 O2 Mg3 106.44(5) . . . 2_565 ?
Mg2 Mg1 O2 Mg3 -137.95(8) . . . 2_565 ?
O1 Mg1 O3 Mg2 -2.71(12) . . . 2_565 ?
N1 Mg1 O3 Mg2 115.92(11) . . . 2_565 ?
O2 Mg1 O3 Mg2 -84.13(11) . . . 2_565 ?
S1 Mg1 O3 Mg2 -171.27(10) . . . 2_565 ?
P1 Mg1 O3 Mg2 155.70(8) . . . 2_565 ?
Mg3 Mg1 O3 Mg2 -100.35(11) 2_565 . . 2_565 ?
Mg2 Mg1 O3 Mg2 -48.36(11) . . . 2_565 ?
O1 Mg1 O3 Mg3 97.64(6) . . . 2_565 ?
N1 Mg1 O3 Mg3 -143.73(7) . . . 2_565 ?
O2 Mg1 O3 Mg3 16.22(5) . . . 2_565 ?
S1 Mg1 O3 Mg3 -70.92(5) . . . 2_565 ?
P1 Mg1 O3 Mg3 -103.95(5) . . . 2_565 ?
Mg2 Mg1 O3 Mg3 51.99(5) . . . 2_565 ?
N2 P1 N1 C1 52.50(19) . . . . ?
N3 P1 N1 C1 -60.66(17) . . . . ?
S1 P1 N1 C1 176.31(14) . . . . ?
Mg1 P1 N1 C1 -168.3(2) . . . . ?
N2 P1 N1 Mg1 -139.24(9) . . . . ?
N3 P1 N1 Mg1 107.60(9) . . . . ?
S1 P1 N1 Mg1 -15.43(8) . . . . ?
O3 Mg1 N1 C1 -98.65(17) . . . . ?
O1 Mg1 N1 C1 19.74(17) . . . . ?
O2 Mg1 N1 C1 117.07(16) . . . . ?
S1 Mg1 N1 C1 179.36(17) . . . . ?
P1 Mg1 N1 C1 167.6(2) . . . . ?
Mg3 Mg1 N1 C1 -158.72(12) 2_565 . . . ?
Mg2 Mg1 N1 C1 62.41(17) . . . . ?
O3 Mg1 N1 P1 93.77(10) . . . . ?
O1 Mg1 N1 P1 -147.83(8) . . . . ?
O2 Mg1 N1 P1 -50.51(14) . . . . ?
S1 Mg1 N1 P1 11.79(6) . . . . ?
Mg3 Mg1 N1 P1 33.70(16) 2_565 . . . ?
Mg2 Mg1 N1 P1 -105.17(8) . . . . ?
P1 N1 C1 C4 -151.39(15) . . . . ?
Mg1 N1 C1 C4 43.6(2) . . . . ?
P1 N1 C1 C2 89.48(19) . . . . ?
Mg1 N1 C1 C2 -75.5(2) . . . . ?
P1 N1 C1 C3 -32.6(2) . . . . ?
Mg1 N1 C1 C3 162.46(14) . . . . ?
N1 P1 N2 C5 78.2(2) . . . . ?
N3 P1 N2 C5 -164.66(19) . . . . ?
S1 P1 N2 C5 -42.6(2) . . . . ?
Mg1 P1 N2 C5 27.9(3) . . . . ?
P1 N2 C5 C7 -150.98(18) . . . . ?
P1 N2 C5 C6 -31.7(3) . . . . ?
P1 N2 C5 C8 90.9(2) . . . . ?
N1 P1 N3 C9 -163.31(17) . . . . ?
N2 P1 N3 C9 72.15(19) . . . . ?
S1 P1 N3 C9 -46.81(19) . . . . ?
Mg1 P1 N3 C9 -116.01(16) . . . . ?
P1 N3 C9 C10 -55.7(2) . . . . ?
P1 N3 C9 C11 -174.59(16) . . . . ?
P1 N3 C9 C12 67.1(2) . . . . ?
N5 P2 N4 C13 -52.93(19) . . . . ?
N6 P2 N4 C13 59.93(19) . . . . ?
S2 P2 N4 C13 -176.77(15) . . . . ?
Mg2 P2 N4 C13 169.6(2) . . . . ?
N5 P2 N4 Mg2 137.45(9) . . . . ?
N6 P2 N4 Mg2 -109.68(11) . . . . ?
S2 P2 N4 Mg2 13.62(8) . . . . ?
O2 Mg2 N4 C13 96.76(17) . . . . ?
O3 Mg2 N4 C13 -19.46(18) 2_565 . . . ?
O1 Mg2 N4 C13 -117.67(17) . . . . ?
S2 Mg2 N4 C13 -179.58(17) . . . . ?
P2 Mg2 N4 C13 -169.1(2) . . . . ?
Mg3 Mg2 N4 C13 -61.47(18) . . . . ?
Mg1 Mg2 N4 C13 154.00(13) . . . . ?
O2 Mg2 N4 P2 -94.15(10) . . . . ?
O3 Mg2 N4 P2 149.64(8) 2_565 . . . ?
O1 Mg2 N4 P2 51.42(15) . . . . ?
S2 Mg2 N4 P2 -10.49(6) . . . . ?
Mg3 Mg2 N4 P2 107.62(8) . . . . ?
Mg1 Mg2 N4 P2 -36.90(17) . . . . ?
P2 N4 C13 C15 149.81(15) . . . . ?
Mg2 N4 C13 C15 -43.4(2) . . . . ?
P2 N4 C13 C14 -91.0(2) . . . . ?
Mg2 N4 C13 C14 75.8(2) . . . . ?
P2 N4 C13 C16 31.5(3) . . . . ?
Mg2 N4 C13 C16 -161.73(16) . . . . ?
N4 P2 N5 C17 -78.7(2) . . . . ?
N6 P2 N5 C17 163.9(2) . . . . ?
S2 P2 N5 C17 41.9(2) . . . . ?
Mg2 P2 N5 C17 -27.8(3) . . . . ?
P2 N5 C17 C19 153.40(19) . . . . ?
P2 N5 C17 C18 33.8(3) . . . . ?
P2 N5 C17 C20 -88.6(2) . . . . ?
N4 P2 N6 C21 -165.9(3) . . . . ?
N5 P2 N6 C21 -40.9(4) . . . . ?
S2 P2 N6 C21 77.8(4) . . . . ?
Mg2 P2 N6 C21 147.0(3) . . . . ?
P2 N6 C21 C24 -157.5(3) . . . . ?
P2 N6 C21 C23 -30.2(6) . . . . ?
P2 N6 C21 C22 86.6(5) . . . . ?
N9 P3 N7 C25 51.82(19) . . . . ?
N8 P3 N7 C25 -61.63(18) . . . . ?
S3 P3 N7 C25 175.52(15) . . . . ?
Mg3 P3 N7 C25 -168.6(2) . . . . ?
N9 P3 N7 Mg3 -139.58(9) . . . . ?
N8 P3 N7 Mg3 106.97(9) . . . . ?
S3 P3 N7 Mg3 -15.87(8) . . . . ?
O1 Mg3 N7 C25 -96.91(16) . . . . ?
O2 Mg3 N7 C25 20.77(17) 2_565 . . . ?
O3 Mg3 N7 C25 119.70(16) 2_565 . . . ?
S3 Mg3 N7 C25 -179.48(16) . . . . ?
P3 Mg3 N7 C25 168.3(2) . . . . ?
Mg1 Mg3 N7 C25 63.17(17) 2_565 . . . ?
Mg2 Mg3 N7 C25 -154.12(13) . . . . ?
O1 Mg3 N7 P3 94.79(10) . . . . ?
O2 Mg3 N7 P3 -147.54(8) 2_565 . . . ?
O3 Mg3 N7 P3 -48.61(15) 2_565 . . . ?
S3 Mg3 N7 P3 12.21(6) . . . . ?
Mg1 Mg3 N7 P3 -105.13(8) 2_565 . . . ?
Mg2 Mg3 N7 P3 37.58(16) . . . . ?
P3 N7 C25 C28 -34.1(2) . . . . ?
Mg3 N7 C25 C28 160.28(14) . . . . ?
P3 N7 C25 C26 -152.55(15) . . . . ?
Mg3 N7 C25 C26 41.8(2) . . . . ?
P3 N7 C25 C27 88.2(2) . . . . ?
Mg3 N7 C25 C27 -77.4(2) . . . . ?
N7 P3 N8 C29 -159.76(17) . . . . ?
N9 P3 N8 C29 76.15(18) . . . . ?
S3 P3 N8 C29 -43.46(19) . . . . ?
Mg3 P3 N8 C29 -112.30(17) . . . . ?
P3 N8 C29 C31 -52.9(2) . . . . ?
P3 N8 C29 C30 -171.94(17) . . . . ?
P3 N8 C29 C32 70.3(2) . . . . ?
N7 P3 N9 C33 77.5(2) . . . . ?
N8 P3 N9 C33 -164.70(19) . . . . ?
S3 P3 N9 C33 -42.6(2) . . . . ?
Mg3 P3 N9 C33 28.2(3) . . . . ?
P3 N9 C33 C35 88.8(2) . . . . ?
P3 N9 C33 C34 -152.43(18) . . . . ?
P3 N9 C33 C36 -33.8(3) . . . . ?
C39 O4 C37 C38 -179.2(2) . . . . ?
C37 O4 C39 C40 -166.3(2) . . . . ?
